data_7130135
loop_
_publ_author_name
'Li, Kuan'
'Yang, Sen'
'Zheng, Bing'
'Wang, Wei'
'Wu, Yongjun'
'Li, Jing'
'Guo, Hongchao'

_publ_section_title
;
 A new type of \d-vinylvalerolactone for palladium-catalyzed
 cycloaddition: synthesis of nine-membered heterocycles
;
_journal_name_full 'Chemical Communications'
_journal_paper_doi 10.1039/D2CC01134D
_journal_year 2022
_chemical_formula_moiety 'C35 H33 N3 O4 S'
_chemical_formula_sum 'C35 H33 N3 O4 S'
_chemical_formula_weight 591.70
_space_group_crystal_system triclinic
_space_group_IT_number 2
_space_group_name_Hall '-P 1'
_space_group_name_H-M_alt 'P -1'
_atom_sites_solution_hydrogens geom
_atom_sites_solution_primary dual
_audit_creation_date 2022-01-05
_audit_creation_method
;
Olex2 1.5
(compiled 2021.12.09 svn.r5202d8cf for OlexSys, GUI svn.r6439)
;
_audit_update_record
;
2022-01-30 deposited with the CCDC.	2022-05-12 downloaded from the CCDC.
;
_cell_angle_alpha 105.423(3)
_cell_angle_beta 92.048(3)
_cell_angle_gamma 103.570(4)
_cell_formula_units_Z 2
_cell_length_a 9.6278(17)
_cell_length_b 12.640(2)
_cell_length_c 13.195(2)
_cell_measurement_reflns_used 1353
_cell_measurement_temperature 296.15
_cell_measurement_theta_max 21.625
_cell_measurement_theta_min 2.578
_cell_volume 1496.5(4)
_computing_cell_refinement 'SAINT v7.68A (Bruker, 2009)'
_computing_data_reduction 'SAINT v7.68A (Bruker, 2009)'
_computing_molecular_graphics 'Olex2 1.5 (Dolomanov et al., 2009)'
_computing_publication_material 'Olex2 1.5 (Dolomanov et al., 2009)'
_computing_structure_refinement 'SHELXL 2018/3 (Sheldrick, 2015)'
_computing_structure_solution 'SHELXT 2018/2 (Sheldrick, 2018)'
_diffrn_ambient_temperature 296.15
_diffrn_measured_fraction_theta_full 0.999
_diffrn_measured_fraction_theta_max 0.986
_diffrn_measurement_device_type 'Bruker D8 Venture'
_diffrn_measurement_method '\f and \w scans'
_diffrn_radiation_monochromator graphite
_diffrn_radiation_type MoK\a
_diffrn_radiation_wavelength 0.71073
_diffrn_reflns_av_R_equivalents 0.0512
_diffrn_reflns_av_unetI/netI 0.1053
_diffrn_reflns_Laue_measured_fraction_full 0.999
_diffrn_reflns_Laue_measured_fraction_max 0.986
_diffrn_reflns_limit_h_max 12
_diffrn_reflns_limit_h_min -12
_diffrn_reflns_limit_k_max 11
_diffrn_reflns_limit_k_min -16
_diffrn_reflns_limit_l_max 16
_diffrn_reflns_limit_l_min -17
_diffrn_reflns_number 12556
_diffrn_reflns_point_group_measured_fraction_full 0.999
_diffrn_reflns_point_group_measured_fraction_max 0.986
_diffrn_reflns_theta_full 25.242
_diffrn_reflns_theta_max 27.809
_diffrn_reflns_theta_min 1.610
_diffrn_source_current 30.0
_diffrn_source_power 1.5
_diffrn_source_voltage 50.0
_diffrn_standards_number 0
_exptl_absorpt_coefficient_mu 0.153
_exptl_absorpt_correction_T_max 0.7456
_exptl_absorpt_correction_T_min 0.6465
_exptl_absorpt_correction_type multi-scan
_exptl_absorpt_process_details
;
SADABS-2008/1 (Bruker,2008) was used for absorption correction.
wR2(int) was 0.0539 before and 0.0400 after correction.
The Ratio of minimum to maximum transmission is 0.8671.
The \l/2 correction factor is 0.0015.
;
_exptl_crystal_colour colourless
_exptl_crystal_density_diffrn 1.313
_exptl_crystal_description block
_exptl_crystal_F_000 624
_exptl_crystal_size_max 0.07
_exptl_crystal_size_mid 0.06
_exptl_crystal_size_min 0.05
_refine_diff_density_max 0.262
_refine_diff_density_min -0.325
_refine_diff_density_rms 0.045
_refine_ls_extinction_method none
_refine_ls_goodness_of_fit_ref 0.927
_refine_ls_hydrogen_treatment constr
_refine_ls_matrix_type full
_refine_ls_number_parameters 389
_refine_ls_number_reflns 7003
_refine_ls_number_restraints 0
_refine_ls_restrained_S_all 0.927
_refine_ls_R_factor_all 0.1479
_refine_ls_R_factor_gt 0.0565
_refine_ls_shift/su_max 0.000
_refine_ls_shift/su_mean 0.000
_refine_ls_structure_factor_coef Fsqd
_refine_ls_weighting_details 'w=1/[\s^2^(Fo^2^)+(0.0560P)^2^] where P=(Fo^2^+2Fc^2^)/3'
_refine_ls_weighting_scheme calc
_refine_ls_wR_factor_gt 0.1098
_refine_ls_wR_factor_ref 0.1415
_reflns_Friedel_coverage 0.000
_reflns_number_gt 3241
_reflns_number_total 7003
_reflns_threshold_expression 'I > 2\s(I)'
_cod_data_source_file d2cc01134d2.cif
_cod_data_source_block mo_2112309248_0m
_cod_original_cell_volume 1496.4(5)
_cod_database_code 7130135
_shelx_shelxl_version_number 2018/3
_shelx_space_group_comment
;
The symmetry employed for this shelxl refinement is uniquely defined
by the following loop, which should always be used as a source of
symmetry information in preference to the above space-group names.
They are only intended as comments.
;
_shelx_estimated_absorpt_t_max 0.992
_shelx_estimated_absorpt_t_min 0.989
_olex2_refinement_description
;
1. Fixed Uiso
 At 1.2 times of:
  All C(H) groups, All C(H,H) groups
 At 1.5 times of:
  All C(H,H,H) groups
2.a Ternary CH refined with riding coordinates:
 C1(H1), C2(H2), C8(H8)
2.b Secondary CH2 refined with riding coordinates:
 C00U(H00A,H00B), C3(H3A,H3B), C4(H4A,H4B), C7(H7A,H7B)
2.c Aromatic/amide H refined with riding coordinates:
 C6(H6), C11(H11), C12(H12), C13(H13), C14(H14), C16(H16), C17(H17), C18(H18),
 C19(H19), C20(H20), C23(H23), C24(H24), C25(H25), C26(H26), C27(H27), C29(H29),
  C30(H30), C32(H32), C33(H33)
2.d Idealised Me refined as rotating group:
 C34(H34A,H34B,H34C)
;
_olex2_submission_special_instructions 'No special instructions were received'

loop_
_space_group_symop_operation_xyz
'x, y, z'
'-x, -y, -z'

loop_
_atom_site_label
_atom_site_type_symbol
_atom_site_fract_x
_atom_site_fract_y
_atom_site_fract_z
_atom_site_U_iso_or_equiv
_atom_site_adp_type
_atom_site_occupancy
_atom_site_site_symmetry_order
_atom_site_calc_flag
_atom_site_refinement_flags_posn
_atom_site_refinement_flags_adp
_atom_site_refinement_flags_occupancy
_atom_site_disorder_assembly
_atom_site_disorder_group
S1 S 0.63531(8) 0.49643(6) 0.80687(6) 0.0448(2) Uani 1 1 d . . . . .
O1 O 0.1839(2) 0.28941(16) 0.64512(14) 0.0490(5) Uani 1 1 d . . . . .
O2 O 0.2114(3) -0.01220(18) 0.56399(17) 0.0744(7) Uani 1 1 d . . . . .
O3 O 0.6649(2) 0.44259(18) 0.88430(15) 0.0601(6) Uani 1 1 d . . . . .
O4 O 0.6834(2) 0.61734(16) 0.82806(16) 0.0590(6) Uani 1 1 d . . . . .
N1 N 0.3916(2) 0.35427(17) 0.77000(16) 0.0376(5) Uani 1 1 d . . . . .
N2 N 0.4593(2) 0.46776(17) 0.78175(17) 0.0392(5) Uani 1 1 d . . . . .
N3 N 0.3312(2) 0.16638(17) 0.66158(17) 0.0405(5) Uani 1 1 d . . . . .
C00U C 0.0884(3) 0.2518(2) 0.7190(2) 0.0532(8) Uani 1 1 d . . . . .
H00A H 0.080601 0.171986 0.710848 0.064 Uiso 1 1 calc R U . . .
H00B H -0.006691 0.260058 0.702099 0.064 Uiso 1 1 calc R U . . .
C1 C 0.3044(3) 0.3264(2) 0.8536(2) 0.0393(6) Uani 1 1 d . . . . .
H1 H 0.344322 0.381839 0.921710 0.047 Uiso 1 1 calc R U . . .
C2 C 0.1417(3) 0.3192(2) 0.8341(2) 0.0438(7) Uani 1 1 d . . . . .
H2 H 0.094621 0.270108 0.875707 0.053 Uiso 1 1 calc R U . . .
C3 C 0.0885(3) 0.4277(2) 0.8711(2) 0.0491(7) Uani 1 1 d . . . . .
H3A H 0.142046 0.471845 0.938705 0.059 Uiso 1 1 calc R U . . .
H3B H -0.011236 0.404749 0.883872 0.059 Uiso 1 1 calc R U . . .
C4 C 0.0972(3) 0.5077(2) 0.8000(2) 0.0480(7) Uani 1 1 d . . . . .
H4A H 0.114034 0.468270 0.729565 0.058 Uiso 1 1 calc R U . . .
H4B H 0.005552 0.526408 0.794567 0.058 Uiso 1 1 calc R U . . .
C5 C 0.2142(3) 0.6162(2) 0.8406(2) 0.0432(7) Uani 1 1 d . . . . .
C6 C 0.3463(3) 0.6287(2) 0.8114(2) 0.0464(7) Uani 1 1 d . . . . .
H6 H 0.412845 0.697400 0.842969 0.056 Uiso 1 1 calc R U . . .
C7 C 0.3963(3) 0.5408(2) 0.7315(2) 0.0452(7) Uani 1 1 d . . . . .
H7A H 0.315693 0.493609 0.680641 0.054 Uiso 1 1 calc R U . . .
H7B H 0.467714 0.577980 0.693719 0.054 Uiso 1 1 calc R U . . .
C8 C 0.3263(3) 0.2847(2) 0.6679(2) 0.0393(6) Uani 1 1 d . . . . .
H8 H 0.384167 0.309406 0.614857 0.047 Uiso 1 1 calc R U . . .
C9 C 0.3423(3) 0.1363(2) 0.7591(2) 0.0428(7) Uani 1 1 d . . . . .
C10 C 0.3253(3) 0.2115(2) 0.8545(2) 0.0396(6) Uani 1 1 d . . . . .
C11 C 0.3346(3) 0.1806(3) 0.9471(2) 0.0495(7) Uani 1 1 d . . . . .
H11 H 0.324794 0.230843 1.010625 0.059 Uiso 1 1 calc R U . . .
C12 C 0.3578(3) 0.0772(3) 0.9476(3) 0.0597(9) Uani 1 1 d . . . . .
H12 H 0.360361 0.056823 1.010258 0.072 Uiso 1 1 calc R U . . .
C13 C 0.3774(4) 0.0043(3) 0.8536(3) 0.0648(9) Uani 1 1 d . . . . .
H13 H 0.394326 -0.065258 0.853392 0.078 Uiso 1 1 calc R U . . .
C14 C 0.3720(3) 0.0335(3) 0.7600(3) 0.0576(9) Uani 1 1 d . . . . .
H14 H 0.388090 -0.015305 0.697709 0.069 Uiso 1 1 calc R U . . .
C15 C 0.1767(3) 0.7100(2) 0.9217(2) 0.0414(7) Uani 1 1 d . . . . .
C16 C 0.0584(3) 0.7495(3) 0.9004(2) 0.0530(8) Uani 1 1 d . . . . .
H16 H 0.000568 0.714876 0.836641 0.064 Uiso 1 1 calc R U . . .
C17 C 0.0257(4) 0.8393(3) 0.9724(3) 0.0639(9) Uani 1 1 d . . . . .
H17 H -0.052670 0.865407 0.956430 0.077 Uiso 1 1 calc R U . . .
C18 C 0.1075(4) 0.8895(3) 1.0663(3) 0.0687(10) Uani 1 1 d . . . . .
H18 H 0.084568 0.949657 1.114660 0.082 Uiso 1 1 calc R U . . .
C19 C 0.2236(4) 0.8523(3) 1.0903(3) 0.0682(10) Uani 1 1 d . . . . .
H19 H 0.279122 0.887102 1.155021 0.082 Uiso 1 1 calc R U . . .
C20 C 0.2589(3) 0.7622(3) 1.0182(2) 0.0549(8) Uani 1 1 d . . . . .
H20 H 0.337921 0.737218 1.034944 0.066 Uiso 1 1 calc R U . . .
C21 C 0.2687(3) 0.0855(2) 0.5679(2) 0.0484(7) Uani 1 1 d . . . . .
C22 C 0.2771(3) 0.1216(2) 0.4682(2) 0.0436(7) Uani 1 1 d . . . . .
C23 C 0.1522(4) 0.1045(3) 0.4063(2) 0.0603(9) Uani 1 1 d . . . . .
H23 H 0.064533 0.074336 0.428098 0.072 Uiso 1 1 calc R U . . .
C24 C 0.1558(5) 0.1319(3) 0.3113(3) 0.0743(11) Uani 1 1 d . . . . .
H24 H 0.070918 0.123410 0.270590 0.089 Uiso 1 1 calc R U . . .
C25 C 0.2869(6) 0.1719(3) 0.2777(3) 0.0798(12) Uani 1 1 d . . . . .
H25 H 0.290273 0.188276 0.213043 0.096 Uiso 1 1 calc R U . . .
C26 C 0.4116(5) 0.1877(3) 0.3386(3) 0.0736(10) Uani 1 1 d . . . . .
H26 H 0.499388 0.215299 0.315570 0.088 Uiso 1 1 calc R U . . .
C27 C 0.4077(4) 0.1629(3) 0.4344(2) 0.0600(9) Uani 1 1 d . . . . .
H27 H 0.492682 0.173936 0.476087 0.072 Uiso 1 1 calc R U . . .
C28 C 0.7031(3) 0.4346(2) 0.6896(2) 0.0418(7) Uani 1 1 d . . . . .
C29 C 0.7144(3) 0.3238(2) 0.6676(2) 0.0481(7) Uani 1 1 d . . . . .
H29 H 0.685942 0.281459 0.714520 0.058 Uiso 1 1 calc R U . . .
C30 C 0.7684(3) 0.2765(3) 0.5754(2) 0.0529(8) Uani 1 1 d . . . . .
H30 H 0.775701 0.201979 0.560747 0.063 Uiso 1 1 calc R U . . .
C31 C 0.8120(3) 0.3382(3) 0.5042(2) 0.0533(8) Uani 1 1 d . . . . .
C32 C 0.8001(3) 0.4487(3) 0.5278(2) 0.0560(8) Uani 1 1 d . . . . .
H32 H 0.829135 0.491105 0.481060 0.067 Uiso 1 1 calc R U . . .
C33 C 0.7459(3) 0.4980(3) 0.6197(2) 0.0526(8) Uani 1 1 d . . . . .
H33 H 0.738412 0.572441 0.634285 0.063 Uiso 1 1 calc R U . . .
C34 C 0.8740(4) 0.2859(3) 0.4050(3) 0.0797(11) Uani 1 1 d . . . . .
H34A H 0.974081 0.292283 0.421391 0.119 Uiso 1 1 calc R U . . .
H34B H 0.863130 0.324914 0.353148 0.119 Uiso 1 1 calc R U . . .
H34C H 0.823998 0.207288 0.377607 0.119 Uiso 1 1 calc R U . . .

loop_
_atom_site_aniso_label
_atom_site_aniso_U_11
_atom_site_aniso_U_22
_atom_site_aniso_U_33
_atom_site_aniso_U_23
_atom_site_aniso_U_13
_atom_site_aniso_U_12
S1 0.0415(4) 0.0435(4) 0.0436(4) 0.0069(3) 0.0022(3) 0.0062(3)
O1 0.0525(13) 0.0482(12) 0.0454(11) 0.0090(9) -0.0036(10) 0.0174(10)
O2 0.102(2) 0.0459(14) 0.0618(15) 0.0128(11) -0.0051(13) -0.0030(13)
O3 0.0606(14) 0.0772(15) 0.0456(12) 0.0217(11) -0.0039(10) 0.0198(12)
O4 0.0594(14) 0.0382(12) 0.0634(14) 0.0004(10) 0.0107(11) -0.0027(10)
N1 0.0434(14) 0.0326(12) 0.0335(12) 0.0080(10) 0.0067(10) 0.0043(10)
N2 0.0392(13) 0.0318(12) 0.0477(14) 0.0118(10) 0.0064(11) 0.0101(10)
N3 0.0512(15) 0.0327(12) 0.0368(13) 0.0086(10) 0.0053(11) 0.0103(11)
C00U 0.0424(18) 0.0397(17) 0.070(2) 0.0068(15) -0.0019(16) 0.0077(14)
C1 0.0418(17) 0.0399(16) 0.0336(15) 0.0085(12) 0.0060(13) 0.0069(12)
C2 0.0427(17) 0.0384(16) 0.0496(17) 0.0133(13) 0.0104(14) 0.0072(13)
C3 0.0442(17) 0.0469(18) 0.0568(19) 0.0143(15) 0.0174(15) 0.0115(14)
C4 0.0380(17) 0.0454(17) 0.0584(19) 0.0094(14) -0.0008(14) 0.0135(14)
C5 0.0432(17) 0.0395(16) 0.0510(18) 0.0172(13) 0.0024(14) 0.0138(13)
C6 0.0475(18) 0.0341(15) 0.0602(19) 0.0153(14) 0.0082(15) 0.0130(13)
C7 0.0485(18) 0.0483(17) 0.0468(17) 0.0193(14) 0.0102(14) 0.0202(14)
C8 0.0471(17) 0.0364(16) 0.0336(15) 0.0084(12) 0.0052(13) 0.0107(13)
C9 0.0455(17) 0.0422(17) 0.0436(17) 0.0172(14) 0.0033(14) 0.0108(13)
C10 0.0364(16) 0.0386(16) 0.0420(16) 0.0111(13) 0.0022(13) 0.0065(12)
C11 0.0502(19) 0.058(2) 0.0435(17) 0.0205(15) 0.0050(14) 0.0125(15)
C12 0.062(2) 0.068(2) 0.058(2) 0.0318(18) 0.0059(17) 0.0164(18)
C13 0.075(2) 0.049(2) 0.079(3) 0.0300(19) -0.0026(19) 0.0206(17)
C14 0.070(2) 0.0476(19) 0.059(2) 0.0148(16) 0.0060(17) 0.0239(17)
C15 0.0423(17) 0.0352(15) 0.0502(18) 0.0157(13) 0.0118(14) 0.0114(13)
C16 0.0517(19) 0.0503(19) 0.062(2) 0.0169(16) 0.0114(16) 0.0201(16)
C17 0.065(2) 0.056(2) 0.083(3) 0.024(2) 0.027(2) 0.0283(18)
C18 0.074(3) 0.049(2) 0.081(3) 0.0107(19) 0.035(2) 0.0163(19)
C19 0.078(3) 0.048(2) 0.065(2) 0.0050(17) 0.008(2) 0.0024(18)
C20 0.0509(19) 0.0500(19) 0.063(2) 0.0163(16) 0.0037(17) 0.0104(15)
C21 0.058(2) 0.0334(17) 0.0502(18) 0.0066(14) 0.0077(15) 0.0095(14)
C22 0.056(2) 0.0336(15) 0.0335(16) 0.0010(12) 0.0017(14) 0.0076(14)
C23 0.063(2) 0.062(2) 0.048(2) 0.0026(16) 0.0048(17) 0.0175(17)
C24 0.096(3) 0.077(3) 0.050(2) 0.0052(19) -0.009(2) 0.038(2)
C25 0.144(4) 0.061(2) 0.042(2) 0.0134(18) 0.012(3) 0.041(3)
C26 0.101(3) 0.056(2) 0.061(2) 0.0176(18) 0.029(2) 0.010(2)
C27 0.061(2) 0.059(2) 0.052(2) 0.0106(16) 0.0076(17) 0.0037(17)
C28 0.0355(16) 0.0460(17) 0.0420(16) 0.0090(14) 0.0027(13) 0.0109(13)
C29 0.0471(18) 0.0467(18) 0.0533(19) 0.0157(15) 0.0062(15) 0.0151(14)
C30 0.0486(19) 0.0481(18) 0.060(2) 0.0063(16) 0.0005(16) 0.0186(15)
C31 0.0476(19) 0.061(2) 0.0492(19) 0.0066(16) 0.0059(15) 0.0191(16)
C32 0.054(2) 0.066(2) 0.056(2) 0.0258(17) 0.0178(16) 0.0191(17)
C33 0.056(2) 0.0464(18) 0.060(2) 0.0181(16) 0.0158(16) 0.0180(15)
C34 0.089(3) 0.086(3) 0.066(2) 0.011(2) 0.029(2) 0.033(2)

loop_
_atom_type_symbol
_atom_type_description
_atom_type_scat_dispersion_real
_atom_type_scat_dispersion_imag
_atom_type_scat_source
C C 0.0033 0.0016 'International Tables Vol C Tables 4.2.6.8 and 6.1.1.4'
H H 0.0000 0.0000 'International Tables Vol C Tables 4.2.6.8 and 6.1.1.4'
N N 0.0061 0.0033 'International Tables Vol C Tables 4.2.6.8 and 6.1.1.4'
O O 0.0106 0.0060 'International Tables Vol C Tables 4.2.6.8 and 6.1.1.4'
S S 0.1246 0.1234 'International Tables Vol C Tables 4.2.6.8 and 6.1.1.4'

loop_
_geom_angle_atom_site_label_1
_geom_angle_atom_site_label_2
_geom_angle_atom_site_label_3
_geom_angle
_geom_angle_site_symmetry_1
_geom_angle_site_symmetry_3
_geom_angle_publ_flag
O3 S1 O4 120.43(13) . . ?
O3 S1 N2 107.77(13) . . ?
O3 S1 C28 108.20(13) . . ?
O4 S1 N2 104.68(11) . . ?
O4 S1 C28 107.70(13) . . ?
N2 S1 C28 107.40(12) . . ?
C8 O1 C00U 112.4(2) . . ?
N2 N1 C1 118.2(2) . . ?
N2 N1 C8 118.5(2) . . ?
C8 N1 C1 111.1(2) . . ?
N1 N2 S1 112.84(15) . . ?
N1 N2 C7 122.7(2) . . ?
C7 N2 S1 119.23(18) . . ?
C9 N3 C8 118.0(2) . . ?
C21 N3 C8 115.6(2) . . ?
C21 N3 C9 121.2(2) . . ?
O1 C00U H00A 109.2 . . ?
O1 C00U H00B 109.2 . . ?
O1 C00U C2 112.3(2) . . ?
H00A C00U H00B 107.9 . . ?
C2 C00U H00A 109.2 . . ?
C2 C00U H00B 109.2 . . ?
N1 C1 H1 109.4 . . ?
N1 C1 C2 115.0(2) . . ?
N1 C1 C10 103.1(2) . . ?
C2 C1 H1 109.4 . . ?
C10 C1 H1 109.4 . . ?
C10 C1 C2 110.2(2) . . ?
C00U C2 C1 108.7(2) . . ?
C00U C2 H2 104.6 . . ?
C00U C2 C3 113.4(2) . . ?
C1 C2 H2 104.6 . . ?
C3 C2 C1 119.4(2) . . ?
C3 C2 H2 104.6 . . ?
C2 C3 H3A 107.4 . . ?
C2 C3 H3B 107.4 . . ?
C2 C3 C4 119.6(2) . . ?
H3A C3 H3B 107.0 . . ?
C4 C3 H3A 107.4 . . ?
C4 C3 H3B 107.4 . . ?
C3 C4 H4A 108.9 . . ?
C3 C4 H4B 108.9 . . ?
H4A C4 H4B 107.7 . . ?
C5 C4 C3 113.2(2) . . ?
C5 C4 H4A 108.9 . . ?
C5 C4 H4B 108.9 . . ?
C6 C5 C4 123.4(3) . . ?
C6 C5 C15 120.2(3) . . ?
C15 C5 C4 116.3(2) . . ?
C5 C6 H6 117.5 . . ?
C5 C6 C7 125.0(3) . . ?
C7 C6 H6 117.5 . . ?
N2 C7 C6 111.9(2) . . ?
N2 C7 H7A 109.2 . . ?
N2 C7 H7B 109.2 . . ?
C6 C7 H7A 109.2 . . ?
C6 C7 H7B 109.2 . . ?
H7A C7 H7B 107.9 . . ?
O1 C8 N1 114.0(2) . . ?
O1 C8 N3 110.4(2) . . ?
O1 C8 H8 108.3 . . ?
N1 C8 N3 107.33(19) . . ?
N1 C8 H8 108.3 . . ?
N3 C8 H8 108.3 . . ?
C10 C9 N3 119.9(2) . . ?
C14 C9 N3 120.8(3) . . ?
C14 C9 C10 119.3(3) . . ?
C9 C10 C1 118.8(2) . . ?
C11 C10 C1 122.0(2) . . ?
C11 C10 C9 119.1(2) . . ?
C10 C11 H11 119.2 . . ?
C12 C11 C10 121.7(3) . . ?
C12 C11 H11 119.2 . . ?
C11 C12 H12 120.5 . . ?
C11 C12 C13 119.0(3) . . ?
C13 C12 H12 120.5 . . ?
C12 C13 H13 119.6 . . ?
C14 C13 C12 120.8(3) . . ?
C14 C13 H13 119.6 . . ?
C9 C14 H14 120.0 . . ?
C13 C14 C9 120.0(3) . . ?
C13 C14 H14 120.0 . . ?
C16 C15 C5 120.2(3) . . ?
C20 C15 C5 121.8(2) . . ?
C20 C15 C16 118.0(3) . . ?
C15 C16 H16 119.5 . . ?
C17 C16 C15 121.0(3) . . ?
C17 C16 H16 119.5 . . ?
C16 C17 H17 119.9 . . ?
C18 C17 C16 120.2(3) . . ?
C18 C17 H17 119.9 . . ?
C17 C18 H18 119.8 . . ?
C17 C18 C19 120.4(3) . . ?
C19 C18 H18 119.8 . . ?
C18 C19 H19 119.9 . . ?
C18 C19 C20 120.2(3) . . ?
C20 C19 H19 119.9 . . ?
C15 C20 C19 120.2(3) . . ?
C15 C20 H20 119.9 . . ?
C19 C20 H20 119.9 . . ?
O2 C21 N3 122.6(3) . . ?
O2 C21 C22 119.9(3) . . ?
N3 C21 C22 117.5(2) . . ?
C23 C22 C21 118.5(3) . . ?
C23 C22 C27 120.0(3) . . ?
C27 C22 C21 121.3(3) . . ?
C22 C23 H23 119.9 . . ?
C22 C23 C24 120.3(3) . . ?
C24 C23 H23 119.9 . . ?
C23 C24 H24 120.4 . . ?
C25 C24 C23 119.2(3) . . ?
C25 C24 H24 120.4 . . ?
C24 C25 H25 119.7 . . ?
C26 C25 C24 120.6(3) . . ?
C26 C25 H25 119.7 . . ?
C25 C26 H26 119.9 . . ?
C25 C26 C27 120.1(4) . . ?
C27 C26 H26 119.9 . . ?
C22 C27 C26 119.7(3) . . ?
C22 C27 H27 120.1 . . ?
C26 C27 H27 120.1 . . ?
C29 C28 S1 120.2(2) . . ?
C29 C28 C33 120.3(3) . . ?
C33 C28 S1 119.5(2) . . ?
C28 C29 H29 120.2 . . ?
C30 C29 C28 119.6(3) . . ?
C30 C29 H29 120.2 . . ?
C29 C30 H30 119.4 . . ?
C29 C30 C31 121.3(3) . . ?
C31 C30 H30 119.4 . . ?
C30 C31 C34 120.5(3) . . ?
C32 C31 C30 118.2(3) . . ?
C32 C31 C34 121.3(3) . . ?
C31 C32 H32 119.2 . . ?
C31 C32 C33 121.6(3) . . ?
C33 C32 H32 119.2 . . ?
C28 C33 C32 119.1(3) . . ?
C28 C33 H33 120.5 . . ?
C32 C33 H33 120.5 . . ?
C31 C34 H34A 109.5 . . ?
C31 C34 H34B 109.5 . . ?
C31 C34 H34C 109.5 . . ?
H34A C34 H34B 109.5 . . ?
H34A C34 H34C 109.5 . . ?
H34B C34 H34C 109.5 . . ?

loop_
_geom_bond_atom_site_label_1
_geom_bond_atom_site_label_2
_geom_bond_distance
_geom_bond_site_symmetry_2
_geom_bond_publ_flag
S1 O3 1.424(2) . ?
S1 O4 1.435(2) . ?
S1 N2 1.649(2) . ?
S1 C28 1.761(3) . ?
O1 C00U 1.459(3) . ?
O1 C8 1.411(3) . ?
O2 C21 1.215(3) . ?
N1 N2 1.394(3) . ?
N1 C1 1.477(3) . ?
N1 C8 1.426(3) . ?
N2 C7 1.489(3) . ?
N3 C8 1.488(3) . ?
N3 C9 1.443(3) . ?
N3 C21 1.386(3) . ?
C00U H00A 0.9700 . ?
C00U H00B 0.9700 . ?
C00U C2 1.532(4) . ?
C1 H1 0.9800 . ?
C1 C2 1.556(4) . ?
C1 C10 1.515(3) . ?
C2 H2 0.9800 . ?
C2 C3 1.540(3) . ?
C3 H3A 0.9700 . ?
C3 H3B 0.9700 . ?
C3 C4 1.543(4) . ?
C4 H4A 0.9700 . ?
C4 H4B 0.9700 . ?
C4 C5 1.509(4) . ?
C5 C6 1.329(4) . ?
C5 C15 1.495(4) . ?
C6 H6 0.9300 . ?
C6 C7 1.498(4) . ?
C7 H7A 0.9700 . ?
C7 H7B 0.9700 . ?
C8 H8 0.9800 . ?
C9 C10 1.402(4) . ?
C9 C14 1.398(4) . ?
C10 C11 1.384(4) . ?
C11 H11 0.9300 . ?
C11 C12 1.378(4) . ?
C12 H12 0.9300 . ?
C12 C13 1.384(4) . ?
C13 H13 0.9300 . ?
C13 C14 1.382(4) . ?
C14 H14 0.9300 . ?
C15 C16 1.395(4) . ?
C15 C20 1.386(4) . ?
C16 H16 0.9300 . ?
C16 C17 1.380(4) . ?
C17 H17 0.9300 . ?
C17 C18 1.354(4) . ?
C18 H18 0.9300 . ?
C18 C19 1.369(5) . ?
C19 H19 0.9300 . ?
C19 C20 1.395(4) . ?
C20 H20 0.9300 . ?
C21 C22 1.503(4) . ?
C22 C23 1.368(4) . ?
C22 C27 1.381(4) . ?
C23 H23 0.9300 . ?
C23 C24 1.387(5) . ?
C24 H24 0.9300 . ?
C24 C25 1.380(5) . ?
C25 H25 0.9300 . ?
C25 C26 1.363(5) . ?
C26 H26 0.9300 . ?
C26 C27 1.381(4) . ?
C27 H27 0.9300 . ?
C28 C29 1.384(4) . ?
C28 C33 1.388(4) . ?
C29 H29 0.9300 . ?
C29 C30 1.383(4) . ?
C30 H30 0.9300 . ?
C30 C31 1.389(4) . ?
C31 C32 1.381(4) . ?
C31 C34 1.512(4) . ?
C32 H32 0.9300 . ?
C32 C33 1.388(4) . ?
C33 H33 0.9300 . ?
C34 H34A 0.9600 . ?
C34 H34B 0.9600 . ?
C34 H34C 0.9600 . ?

loop_
_geom_torsion_atom_site_label_1
_geom_torsion_atom_site_label_2
_geom_torsion_atom_site_label_3
_geom_torsion_atom_site_label_4
_geom_torsion
_geom_torsion_site_symmetry_1
_geom_torsion_site_symmetry_2
_geom_torsion_site_symmetry_3
_geom_torsion_site_symmetry_4
_geom_torsion_publ_flag
S1 N2 C7 C6 -97.8(2) . . . . ?
S1 C28 C29 C30 -179.7(2) . . . . ?
S1 C28 C33 C32 179.6(2) . . . . ?
O1 C00U C2 C1 -47.2(3) . . . . ?
O1 C00U C2 C3 88.1(3) . . . . ?
O2 C21 C22 C23 56.3(4) . . . . ?
O2 C21 C22 C27 -118.6(3) . . . . ?
O3 S1 N2 N1 -44.3(2) . . . . ?
O3 S1 N2 C7 160.53(18) . . . . ?
O3 S1 C28 C29 27.5(3) . . . . ?
O3 S1 C28 C33 -152.1(2) . . . . ?
O4 S1 N2 N1 -173.66(17) . . . . ?
O4 S1 N2 C7 31.2(2) . . . . ?
O4 S1 C28 C29 159.2(2) . . . . ?
O4 S1 C28 C33 -20.4(3) . . . . ?
N1 N2 C7 C6 109.6(3) . . . . ?
N1 C1 C2 C00U 44.8(3) . . . . ?
N1 C1 C2 C3 -87.5(3) . . . . ?
N1 C1 C10 C9 -33.4(3) . . . . ?
N1 C1 C10 C11 143.6(3) . . . . ?
N2 S1 C28 C29 -88.6(2) . . . . ?
N2 S1 C28 C33 91.9(2) . . . . ?
N2 N1 C1 C2 93.3(3) . . . . ?
N2 N1 C1 C10 -146.7(2) . . . . ?
N2 N1 C8 O1 -86.2(3) . . . . ?
N2 N1 C8 N3 151.2(2) . . . . ?
N3 C9 C10 C1 -3.7(4) . . . . ?
N3 C9 C10 C11 179.2(3) . . . . ?
N3 C9 C14 C13 -177.8(3) . . . . ?
N3 C21 C22 C23 -125.2(3) . . . . ?
N3 C21 C22 C27 59.9(4) . . . . ?
C00U O1 C8 N1 -60.5(3) . . . . ?
C00U O1 C8 N3 60.4(3) . . . . ?
C00U C2 C3 C4 -46.3(3) . . . . ?
C1 N1 N2 S1 109.4(2) . . . . ?
C1 N1 N2 C7 -96.4(3) . . . . ?
C1 N1 C8 O1 55.7(3) . . . . ?
C1 N1 C8 N3 -66.9(3) . . . . ?
C1 C2 C3 C4 83.9(3) . . . . ?
C1 C10 C11 C12 -178.1(3) . . . . ?
C2 C1 C10 C9 89.8(3) . . . . ?
C2 C1 C10 C11 -93.2(3) . . . . ?
C2 C3 C4 C5 -106.6(3) . . . . ?
C3 C4 C5 C6 92.4(3) . . . . ?
C3 C4 C5 C15 -84.5(3) . . . . ?
C4 C5 C6 C7 2.9(4) . . . . ?
C4 C5 C15 C16 -55.7(4) . . . . ?
C4 C5 C15 C20 126.1(3) . . . . ?
C5 C6 C7 N2 -92.1(3) . . . . ?
C5 C15 C16 C17 -177.2(3) . . . . ?
C5 C15 C20 C19 177.7(3) . . . . ?
C6 C5 C15 C16 127.3(3) . . . . ?
C6 C5 C15 C20 -51.0(4) . . . . ?
C8 O1 C00U C2 56.1(3) . . . . ?
C8 N1 N2 S1 -111.4(2) . . . . ?
C8 N1 N2 C7 42.7(3) . . . . ?
C8 N1 C1 C2 -48.7(3) . . . . ?
C8 N1 C1 C10 71.3(2) . . . . ?
C8 N3 C9 C10 10.1(4) . . . . ?
C8 N3 C9 C14 -169.0(3) . . . . ?
C8 N3 C21 O2 -148.8(3) . . . . ?
C8 N3 C21 C22 32.8(3) . . . . ?
C9 N3 C8 O1 -101.4(3) . . . . ?
C9 N3 C8 N1 23.4(3) . . . . ?
C9 N3 C21 O2 5.4(4) . . . . ?
C9 N3 C21 C22 -173.1(2) . . . . ?
C9 C10 C11 C12 -1.0(4) . . . . ?
C10 C1 C2 C00U -71.2(3) . . . . ?
C10 C1 C2 C3 156.6(2) . . . . ?
C10 C9 C14 C13 3.1(4) . . . . ?
C10 C11 C12 C13 2.3(5) . . . . ?
C11 C12 C13 C14 -0.8(5) . . . . ?
C12 C13 C14 C9 -1.9(5) . . . . ?
C14 C9 C10 C1 175.4(3) . . . . ?
C14 C9 C10 C11 -1.7(4) . . . . ?
C15 C5 C6 C7 179.7(2) . . . . ?
C15 C16 C17 C18 -1.1(5) . . . . ?
C16 C15 C20 C19 -0.6(4) . . . . ?
C16 C17 C18 C19 0.4(5) . . . . ?
C17 C18 C19 C20 0.1(5) . . . . ?
C18 C19 C20 C15 0.0(5) . . . . ?
C20 C15 C16 C17 1.2(4) . . . . ?
C21 N3 C8 O1 53.6(3) . . . . ?
C21 N3 C8 N1 178.5(2) . . . . ?
C21 N3 C9 C10 -143.5(3) . . . . ?
C21 N3 C9 C14 37.4(4) . . . . ?
C21 C22 C23 C24 -177.1(3) . . . . ?
C21 C22 C27 C26 175.4(3) . . . . ?
C22 C23 C24 C25 2.8(5) . . . . ?
C23 C22 C27 C26 0.6(4) . . . . ?
C23 C24 C25 C26 -2.0(5) . . . . ?
C24 C25 C26 C27 0.5(5) . . . . ?
C25 C26 C27 C22 0.2(5) . . . . ?
C27 C22 C23 C24 -2.1(4) . . . . ?
C28 S1 N2 N1 72.0(2) . . . . ?
C28 S1 N2 C7 -83.1(2) . . . . ?
C28 C29 C30 C31 0.2(4) . . . . ?
C29 C28 C33 C32 0.0(4) . . . . ?
C29 C30 C31 C32 0.0(4) . . . . ?
C29 C30 C31 C34 178.6(3) . . . . ?
C30 C31 C32 C33 -0.2(4) . . . . ?
C31 C32 C33 C28 0.2(5) . . . . ?
C33 C28 C29 C30 -0.2(4) . . . . ?
C34 C31 C32 C33 -178.8(3) . . . . ?
